data_4087987
loop_
_publ_author_name
'Vivancos, \'Angela'
'Rend\'on, Nuria'
'Paneque, Margarita'
'Poveda, Manuel L.'
'\'Alvarez, Eleuterio'

_publ_section_title
;
 Reactivity of a Tp--Iridacyclopentene Complex
;
_journal_issue 22
_journal_name_full Organometallics
_journal_page_first 5438
_journal_paper_doi 10.1021/acs.organomet.5b00775
_journal_volume 34
_journal_year 2015
_chemical_formula_moiety 'C34 H40 B2 Ir2 N12 O8'
_chemical_formula_sum 'C34 H40 B2 Ir2 N12 O8'
_chemical_formula_weight 1150.80
_space_group_IT_number 14
_space_group_name_Hall '-P 2ybc'
_space_group_name_H-M_alt 'P 1 21/c 1'
_symmetry_cell_setting monoclinic
_symmetry_space_group_name_Hall '-P 2ybc'
_symmetry_space_group_name_H-M 'P 1 21/c 1'
_atom_sites_solution_hydrogens geom
_atom_sites_solution_primary direct
_atom_sites_solution_secondary difmap
_audit_creation_method SHELXL-97
_cell_angle_alpha 90.00
_cell_angle_beta 96.2730(10)
_cell_angle_gamma 90.00
_cell_formula_units_Z 4
_cell_length_a 11.9938(3)
_cell_length_b 19.0691(5)
_cell_length_c 17.0816(5)
_cell_measurement_reflns_used 7587
_cell_measurement_temperature 173(2)
_cell_measurement_theta_max 30.46
_cell_measurement_theta_min 2.25
_cell_volume 3883.36(18)
_computing_cell_refinement 'APEX2 Software Suite (Bruker, 2007)'
_computing_data_collection 'APEX2 Software Suite (Bruker, 2007)'
_computing_data_reduction 'APEX2 Software Suite (Bruker, 2007)'
_computing_molecular_graphics 'SHELXTL (Sheldrick, 2008)'
_computing_publication_material 'SHELXTL and publCIF (Westrip, 2010)'
_computing_structure_refinement 'SHELXL97 (Sheldrick, 2008)'
_computing_structure_solution 'SIR2002 (Burla et al., 2003)'
_diffrn_ambient_temperature 173(2)
_diffrn_detector_area_resol_mean 8.26
_diffrn_measured_fraction_theta_full 0.999
_diffrn_measured_fraction_theta_max 0.999
_diffrn_measurement_device_type
;
 Bruker-Nonius X8kappa APEX II CCD area detector
;
_diffrn_measurement_method 'phi and omega scans with narrow frames'
_diffrn_radiation_monochromator graphite
_diffrn_radiation_source 'fine-focus sealed tube'
_diffrn_radiation_type MoK\a
_diffrn_radiation_wavelength 0.71073
_diffrn_reflns_av_R_equivalents 0.0415
_diffrn_reflns_av_sigmaI/netI 0.0225
_diffrn_reflns_limit_h_max 13
_diffrn_reflns_limit_h_min -14
_diffrn_reflns_limit_k_max 20
_diffrn_reflns_limit_k_min -22
_diffrn_reflns_limit_l_max 20
_diffrn_reflns_limit_l_min -20
_diffrn_reflns_number 63372
_diffrn_reflns_theta_full 25.25
_diffrn_reflns_theta_max 25.25
_diffrn_reflns_theta_min 2.01
_diffrn_standards_decay_% 0
_exptl_absorpt_coefficient_mu 6.914
_exptl_absorpt_correction_T_max 0.5448
_exptl_absorpt_correction_T_min 0.1685
_exptl_absorpt_correction_type multi-scan
_exptl_absorpt_process_details
;
program SADABS, Bruker (2001).
;
_exptl_crystal_colour yellow
_exptl_crystal_density_diffrn 1.968
_exptl_crystal_density_method 'not measured'
_exptl_crystal_description plate
_exptl_crystal_F_000 2224
_exptl_crystal_size_max 0.42
_exptl_crystal_size_mid 0.22
_exptl_crystal_size_min 0.10
_refine_diff_density_max 0.993
_refine_diff_density_min -0.653
_refine_diff_density_rms 0.092
_refine_ls_extinction_method none
_refine_ls_goodness_of_fit_ref 0.956
_refine_ls_hydrogen_treatment constr
_refine_ls_matrix_type full
_refine_ls_number_parameters 527
_refine_ls_number_reflns 7029
_refine_ls_number_restraints 24
_refine_ls_restrained_S_all 0.954
_refine_ls_R_factor_all 0.0218
_refine_ls_R_factor_gt 0.0185
_refine_ls_shift/su_max 0.002
_refine_ls_shift/su_mean 0.000
_refine_ls_structure_factor_coef Fsqd
_refine_ls_weighting_details 'calc w=1/[\s^2^(Fo^2^)+(0.0319P)^2^+4.0397P] where P=(Fo^2^+2Fc^2^)/3'
_refine_ls_weighting_scheme calc
_refine_ls_wR_factor_gt 0.0479
_refine_ls_wR_factor_ref 0.0491
_reflns_number_gt 6458
_reflns_number_total 7029
_reflns_threshold_expression >2sigma(I)
_cod_data_source_file om5b00775_si_002.cif
_cod_data_source_block 8
_cod_depositor_comments
;
The following automatic conversions were performed:

data item '_symmetry_cell_setting' value 'Monoclinic' was changed to
'monoclinic' in accordance with the
/home/saulius/struct/COD-crude-data/automatic-downloads/DataCite-retrospective/ACS/depositions/lib/dictionaries/cif_core.dic
dictionary named 'cif_core.dic' version 2.4.2 last updated on
2011-04-26.

Automatic conversion script
Id: cif_fix_values 6909 2019-04-08 15:41:33Z antanas 
;
_cod_original_sg_symbol_H-M 'P 21/c'
_cod_database_code 4087987

loop_
_symmetry_equiv_pos_as_xyz
'x, y, z'
'-x, y+1/2, -z+1/2'
'-x, -y, -z'
'x, -y-1/2, z-1/2'

loop_
_atom_site_label
_atom_site_type_symbol
_atom_site_fract_x
_atom_site_fract_y
_atom_site_fract_z
_atom_site_U_iso_or_equiv
_atom_site_adp_type
_atom_site_occupancy
_atom_site_symmetry_multiplicity
_atom_site_calc_flag
_atom_site_refinement_flags
Ir1 Ir 0.414323(9) 0.423871(6) 0.203355(6) 0.01796(4) Uani 1 1 d .
Ir2 Ir 0.732414(9) 0.395118(6) 0.371754(6) 0.01855(5) Uani 1 1 d .
O1 O 0.60290(16) 0.46173(11) 0.39696(11) 0.0207(4) Uani 1 1 d .
O2 O 0.47461(17) 0.53909(11) 0.34606(12) 0.0234(5) Uani 1 1 d .
O3 O 0.6540(2) 0.61066(13) 0.30148(15) 0.0400(6) Uani 1 1 d .
O4 O 0.6817(2) 0.63545(13) 0.17794(15) 0.0394(6) Uani 1 1 d .
O5 O 0.51421(17) 0.33629(11) 0.20693(12) 0.0221(4) Uani 1 1 d .
O6 O 0.68702(17) 0.29592(11) 0.20988(12) 0.0256(5) Uani 1 1 d .
O7 O 0.7738(3) 0.39308(14) 0.10575(16) 0.0481(7) Uani 1 1 d .
O8 O 0.8090(2) 0.50662(14) 0.09863(15) 0.0435(7) Uani 1 1 d .
N1 N 0.2897(2) 0.36574(15) 0.13636(15) 0.0264(6) Uani 1 1 d .
N2 N 0.1804(2) 0.37104(15) 0.14987(16) 0.0281(6) Uani 1 1 d .
N3 N 0.3257(2) 0.39814(13) 0.30636(15) 0.0222(6) Uani 1 1 d .
N4 N 0.2109(2) 0.40039(14) 0.29403(16) 0.0251(6) Uani 1 1 d .
N5 N 0.3093(2) 0.50794(14) 0.19604(14) 0.0228(6) Uani 1 1 d .
N6 N 0.1962(2) 0.49555(14) 0.19397(15) 0.0247(6) Uani 1 1 d .
N7 N 0.8036(2) 0.39631(14) 0.48948(15) 0.0268(6) Uani 1 1 d .
N8 N 0.8445(2) 0.33681(15) 0.52537(16) 0.0297(6) Uani 1 1 d .
N9 N 0.6490(2) 0.29798(14) 0.39967(14) 0.0235(6) Uani 1 1 d .
N10 N 0.7099(2) 0.25397(14) 0.45156(16) 0.0273(6) Uani 1 1 d .
N11 N 0.8560(2) 0.32981(14) 0.34813(15) 0.0236(6) Uani 1 1 d .
N12 N 0.8934(2) 0.27952(14) 0.40267(17) 0.0288(6) Uani 1 1 d .
C1 C 0.2947(3) 0.3181(2) 0.0800(2) 0.0381(9) Uani 1 1 d .
H1 H 0.3612 0.3039 0.0590 0.046 Uiso 1 1 calc R
C2 C 0.1876(3) 0.2923(2) 0.0564(2) 0.0476(10) Uani 1 1 d .
H2 H 0.1670 0.2580 0.0171 0.057 Uiso 1 1 calc R
C3 C 0.1189(3) 0.3268(2) 0.1020(2) 0.0385(9) Uani 1 1 d .
H3 H 0.0400 0.3205 0.1001 0.046 Uiso 1 1 calc R
C4 C 0.3512(3) 0.38659(15) 0.38318(18) 0.0232(7) Uani 1 1 d .
H4 H 0.4255 0.3837 0.4088 0.028 Uiso 1 1 calc R
C5 C 0.2548(3) 0.37928(18) 0.4207(2) 0.0293(7) Uani 1 1 d .
H5 H 0.2499 0.3695 0.4748 0.035 Uiso 1 1 calc R
C6 C 0.1688(3) 0.38920(17) 0.3627(2) 0.0293(8) Uani 1 1 d .
H6 H 0.0913 0.3883 0.3697 0.035 Uiso 1 1 calc R
C7 C 0.3222(3) 0.57666(17) 0.19077(19) 0.0281(7) Uani 1 1 d .
H7 H 0.3923 0.6000 0.1918 0.034 Uiso 1 1 calc R
C8 C 0.2186(3) 0.60967(19) 0.1836(2) 0.0359(9) Uani 1 1 d .
H8 H 0.2040 0.6585 0.1780 0.043 Uiso 1 1 calc R
C9 C 0.1421(3) 0.55721(19) 0.18606(19) 0.0318(8) Uani 1 1 d .
H9 H 0.0631 0.5633 0.1828 0.038 Uiso 1 1 calc R
C10 C 0.5629(2) 0.46848(15) 0.25753(16) 0.0178(6) Uani 1 1 d .
C11 C 0.6230(2) 0.51932(16) 0.20201(17) 0.0215(6) Uani 1 1 d .
C12 C 0.5563(3) 0.52056(18) 0.12022(17) 0.0264(7) Uani 1 1 d .
H12A H 0.6086 0.5258 0.0796 0.032 Uiso 1 1 calc R
H12B H 0.5050 0.5614 0.1163 0.032 Uiso 1 1 calc R
C13 C 0.4879(3) 0.45293(19) 0.10491(17) 0.0270(7) Uani 1 1 d .
H13A H 0.5377 0.4148 0.0903 0.032 Uiso 1 1 calc R
H13B H 0.4291 0.4604 0.0603 0.032 Uiso 1 1 calc R
C14 C 0.5505(2) 0.49079(15) 0.33760(17) 0.0190(6) Uani 1 1 d .
C15 C 0.4690(3) 0.56789(19) 0.4234(2) 0.0337(8) Uani 1 1 d U
H15A H 0.4437 0.5316 0.4580 0.051 Uiso 1 1 calc R
H15B H 0.4160 0.6072 0.4201 0.051 Uiso 1 1 calc R
H15C H 0.5434 0.5845 0.4448 0.051 Uiso 1 1 calc R
C16 C 0.6518(3) 0.59256(17) 0.2344(2) 0.0261(7) Uani 1 1 d .
C17 C 0.7175(4) 0.7041(2) 0.2074(3) 0.0587(13) Uani 1 1 d U
H17A H 0.6557 0.7269 0.2306 0.088 Uiso 1 1 calc R
H17B H 0.7391 0.7328 0.1639 0.088 Uiso 1 1 calc R
H17C H 0.7819 0.6990 0.2476 0.088 Uiso 1 1 calc R
C18 C 0.8249(3) 0.4482(2) 0.53987(19) 0.0344(8) Uani 1 1 d .
H18 H 0.8049 0.4959 0.5298 0.041 Uiso 1 1 calc R
C19 C 0.8806(3) 0.4232(2) 0.6097(2) 0.0434(10) Uani 1 1 d .
H19 H 0.9057 0.4494 0.6555 0.052 Uiso 1 1 calc R
C20 C 0.8916(3) 0.3531(2) 0.5984(2) 0.0389(9) Uani 1 1 d .
H20 H 0.9267 0.3209 0.6358 0.047 Uiso 1 1 calc R
C21 C 0.5491(3) 0.26826(17) 0.38438(18) 0.0248(7) Uani 1 1 d .
H21 H 0.4898 0.2868 0.3489 0.030 Uiso 1 1 calc R
C22 C 0.5422(3) 0.20674(17) 0.4267(2) 0.0297(7) Uani 1 1 d .
H22 H 0.4794 0.1765 0.4270 0.036 Uiso 1 1 calc R
C23 C 0.6458(3) 0.19916(18) 0.4680(2) 0.0317(8) Uani 1 1 d .
H23 H 0.6687 0.1615 0.5025 0.038 Uiso 1 1 calc R
C24 C 0.9105(3) 0.31880(18) 0.2850(2) 0.0292(7) Uani 1 1 d .
H24 H 0.9004 0.3456 0.2379 0.035 Uiso 1 1 calc R
C25 C 0.9840(3) 0.26258(19) 0.2983(2) 0.0357(8) Uani 1 1 d .
H25 H 1.0330 0.2442 0.2632 0.043 Uiso 1 1 calc R
C26 C 0.9711(3) 0.23928(19) 0.3724(2) 0.0348(8) Uani 1 1 d .
H26 H 1.0102 0.2011 0.3984 0.042 Uiso 1 1 calc R
C27 C 0.6610(2) 0.41391(16) 0.25644(17) 0.0199(6) Uani 1 1 d .
C28 C 0.7290(2) 0.46879(16) 0.21086(17) 0.0220(6) Uani 1 1 d .
C29 C 0.8332(3) 0.49477(17) 0.26467(19) 0.0265(7) Uani 1 1 d .
H29A H 0.9002 0.4690 0.2514 0.032 Uiso 1 1 calc R
H29B H 0.8450 0.5452 0.2545 0.032 Uiso 1 1 calc R
C30 C 0.8207(3) 0.48439(17) 0.35214(18) 0.0255(7) Uani 1 1 d .
H30A H 0.7816 0.5255 0.3718 0.031 Uiso 1 1 calc R
H30B H 0.8960 0.4816 0.3820 0.031 Uiso 1 1 calc R
C31 C 0.6173(2) 0.34778(16) 0.22075(16) 0.0198(6) Uani 1 1 d .
C32 C 0.6377(3) 0.23299(17) 0.1751(2) 0.0318(8) Uani 1 1 d U
H32A H 0.5857 0.2132 0.2096 0.048 Uiso 1 1 calc R
H32B H 0.6969 0.1989 0.1681 0.048 Uiso 1 1 calc R
H32C H 0.5968 0.2441 0.1237 0.048 Uiso 1 1 calc R
C33 C 0.7699(3) 0.44996(19) 0.13326(18) 0.0275(7) Uani 1 1 d .
C34 C 0.8446(4) 0.4956(3) 0.0215(2) 0.0564(12) Uani 1 1 d U
H34A H 0.9044 0.4603 0.0249 0.085 Uiso 1 1 calc R
H34B H 0.8728 0.5398 0.0020 0.085 Uiso 1 1 calc R
H34C H 0.7809 0.4792 -0.0146 0.085 Uiso 1 1 calc R
B1 B 0.1520(3) 0.4225(2) 0.2132(2) 0.0284(8) Uani 1 1 d .
H1A H 0.0690 0.4243 0.2150 0.034 Uiso 1 1 calc R
B2 B 0.8341(3) 0.2687(2) 0.4776(2) 0.0332(9) Uani 1 1 d .
H2A H 0.8688 0.2287 0.5095 0.040 Uiso 1 1 calc R

loop_
_atom_site_aniso_label
_atom_site_aniso_U_11
_atom_site_aniso_U_22
_atom_site_aniso_U_33
_atom_site_aniso_U_23
_atom_site_aniso_U_13
_atom_site_aniso_U_12
Ir1 0.01539(7) 0.01846(7) 0.01975(7) -0.00074(4) 0.00060(5) 0.00067(4)
Ir2 0.01622(7) 0.01743(8) 0.02141(7) -0.00019(4) -0.00067(5) 0.00011(4)
O1 0.0215(11) 0.0198(11) 0.0200(10) 0.0000(8) -0.0008(8) 0.0021(9)
O2 0.0238(11) 0.0221(12) 0.0243(11) -0.0021(9) 0.0026(9) 0.0047(9)
O3 0.0508(17) 0.0276(14) 0.0428(16) -0.0069(11) 0.0103(12) -0.0109(12)
O4 0.0359(14) 0.0293(14) 0.0519(15) 0.0155(12) 0.0004(12) -0.0087(11)
O5 0.0192(11) 0.0212(11) 0.0257(11) -0.0055(9) 0.0013(8) 0.0002(9)
O6 0.0230(11) 0.0202(12) 0.0330(12) -0.0059(9) -0.0007(9) 0.0040(9)
O7 0.074(2) 0.0395(17) 0.0339(14) -0.0108(12) 0.0223(13) -0.0092(14)
O8 0.0518(16) 0.0422(16) 0.0414(14) 0.0066(12) 0.0270(12) -0.0032(13)
N1 0.0217(14) 0.0287(16) 0.0276(14) -0.0042(12) -0.0024(11) 0.0005(12)
N2 0.0184(14) 0.0307(16) 0.0335(15) -0.0004(12) -0.0049(11) -0.0040(12)
N3 0.0185(13) 0.0198(14) 0.0280(14) -0.0020(11) 0.0015(11) -0.0007(11)
N4 0.0174(13) 0.0268(15) 0.0312(15) -0.0003(11) 0.0040(11) -0.0028(11)
N5 0.0198(13) 0.0248(14) 0.0237(13) 0.0002(11) 0.0020(10) 0.0016(11)
N6 0.0168(13) 0.0306(15) 0.0267(14) 0.0008(11) 0.0017(10) 0.0042(11)
N7 0.0261(15) 0.0290(16) 0.0243(14) -0.0002(11) -0.0022(11) 0.0025(12)
N8 0.0286(15) 0.0305(16) 0.0280(14) 0.0035(12) -0.0055(11) 0.0013(13)
N9 0.0213(13) 0.0239(14) 0.0244(13) 0.0023(11) -0.0015(10) 0.0025(11)
N10 0.0286(14) 0.0200(14) 0.0318(14) 0.0060(11) -0.0037(11) 0.0003(12)
N11 0.0171(13) 0.0235(14) 0.0291(14) -0.0007(11) -0.0029(10) 0.0026(11)
N12 0.0217(14) 0.0215(14) 0.0411(16) 0.0006(12) -0.0065(12) 0.0039(12)
C1 0.0331(19) 0.040(2) 0.039(2) -0.0167(17) -0.0047(16) 0.0041(17)
C2 0.048(2) 0.045(2) 0.045(2) -0.0167(19) -0.0119(18) -0.006(2)
C3 0.0251(18) 0.043(2) 0.044(2) -0.0047(17) -0.0119(16) -0.0097(16)
C4 0.0244(16) 0.0179(16) 0.0264(16) -0.0008(12) -0.0010(13) -0.0006(13)
C5 0.0365(19) 0.0248(17) 0.0275(17) 0.0011(14) 0.0082(15) -0.0045(15)
C6 0.0261(18) 0.0270(19) 0.0367(19) -0.0024(14) 0.0116(15) -0.0064(14)
C7 0.0301(18) 0.0207(17) 0.0338(18) 0.0046(13) 0.0047(14) 0.0042(14)
C8 0.042(2) 0.028(2) 0.038(2) 0.0078(15) 0.0051(16) 0.0130(16)
C9 0.0294(18) 0.036(2) 0.0297(17) 0.0058(15) 0.0026(14) 0.0145(16)
C10 0.0163(14) 0.0154(14) 0.0214(14) 0.0015(11) 0.0010(11) -0.0007(12)
C11 0.0196(15) 0.0216(16) 0.0242(15) 0.0055(13) 0.0060(12) -0.0008(13)
C12 0.0246(16) 0.0308(18) 0.0241(16) 0.0077(14) 0.0047(13) 0.0013(14)
C13 0.0247(16) 0.040(2) 0.0166(14) 0.0016(14) 0.0029(12) 0.0015(15)
C14 0.0157(14) 0.0129(14) 0.0285(16) 0.0000(12) 0.0032(12) -0.0044(12)
C15 0.044(2) 0.0301(19) 0.0274(17) -0.0075(14) 0.0037(15) 0.0124(16)
C16 0.0160(16) 0.0204(16) 0.042(2) 0.0103(15) 0.0045(14) -0.0001(13)
C17 0.050(3) 0.033(2) 0.088(3) 0.020(2) -0.013(2) -0.019(2)
C18 0.038(2) 0.035(2) 0.0302(18) -0.0067(15) 0.0014(15) -0.0014(16)
C19 0.052(2) 0.048(3) 0.0281(19) -0.0041(16) -0.0063(17) -0.0072(19)
C20 0.039(2) 0.047(2) 0.0280(18) 0.0064(16) -0.0092(15) -0.0036(18)
C21 0.0206(16) 0.0254(17) 0.0279(16) -0.0024(13) 0.0003(13) 0.0012(13)
C22 0.0321(18) 0.0212(17) 0.0363(18) -0.0014(14) 0.0058(14) -0.0052(14)
C23 0.039(2) 0.0194(17) 0.0367(18) -0.0009(14) 0.0046(15) -0.0018(15)
C24 0.0182(15) 0.0336(19) 0.0356(18) -0.0055(15) 0.0026(13) -0.0016(14)
C25 0.0214(17) 0.034(2) 0.051(2) -0.0113(17) 0.0028(15) 0.0015(15)
C26 0.0193(16) 0.0243(18) 0.058(2) -0.0062(17) -0.0077(15) 0.0036(14)
C27 0.0189(15) 0.0176(15) 0.0238(15) 0.0003(12) 0.0052(12) 0.0011(12)
C28 0.0193(15) 0.0221(16) 0.0250(15) 0.0023(13) 0.0038(12) -0.0002(13)
C29 0.0208(16) 0.0231(17) 0.0361(18) 0.0001(14) 0.0056(13) -0.0025(13)
C30 0.0188(15) 0.0271(18) 0.0299(16) -0.0001(14) -0.0008(13) -0.0058(13)
C31 0.0198(16) 0.0225(16) 0.0169(14) 0.0010(12) 0.0009(11) 0.0028(13)
C32 0.037(2) 0.0170(16) 0.0410(19) -0.0059(14) 0.0016(15) 0.0048(14)
C33 0.0222(17) 0.032(2) 0.0278(17) 0.0018(14) 0.0013(13) -0.0002(14)
C34 0.059(3) 0.073(3) 0.042(2) 0.009(2) 0.031(2) 0.000(2)
B1 0.0167(18) 0.035(2) 0.034(2) -0.0012(16) 0.0009(15) 0.0014(16)
B2 0.032(2) 0.030(2) 0.035(2) 0.0072(17) -0.0061(17) 0.0037(17)

loop_
_atom_type_symbol
_atom_type_description
_atom_type_scat_dispersion_real
_atom_type_scat_dispersion_imag
_atom_type_scat_source
C C 0.0033 0.0016 'International Tables Vol C Tables 4.2.6.8 and 6.1.1.4'
H H 0.0000 0.0000 'International Tables Vol C Tables 4.2.6.8 and 6.1.1.4'
B B 0.0013 0.0007 'International Tables Vol C Tables 4.2.6.8 and 6.1.1.4'
N N 0.0061 0.0033 'International Tables Vol C Tables 4.2.6.8 and 6.1.1.4'
O O 0.0106 0.0060 'International Tables Vol C Tables 4.2.6.8 and 6.1.1.4'
Ir Ir -1.4442 7.9887 'International Tables Vol C Tables 4.2.6.8 and 6.1.1.4'

loop_
_geom_angle_atom_site_label_1
_geom_angle_atom_site_label_2
_geom_angle_atom_site_label_3
_geom_angle
N5 Ir1 O5 177.05(9)
N5 Ir1 C13 93.18(12)
O5 Ir1 C13 86.70(11)
N5 Ir1 C10 101.41(11)
O5 Ir1 C10 81.48(10)
C13 Ir1 C10 80.32(12)
N5 Ir1 N1 89.06(10)
O5 Ir1 N1 87.99(10)
C13 Ir1 N1 92.30(12)
C10 Ir1 N1 167.43(11)
N5 Ir1 N3 82.84(10)
O5 Ir1 N3 97.22(9)
C13 Ir1 N3 175.88(11)
C10 Ir1 N3 101.44(10)
N1 Ir1 N3 86.61(10)
N11 Ir2 C30 94.38(12)
N11 Ir2 O1 179.17(9)
C30 Ir2 O1 86.43(11)
N11 Ir2 C27 98.76(11)
C30 Ir2 C27 82.50(12)
O1 Ir2 C27 81.52(10)
N11 Ir2 N7 88.14(10)
C30 Ir2 N7 89.11(12)
O1 Ir2 N7 91.70(9)
C27 Ir2 N7 169.50(11)
N11 Ir2 N9 83.32(10)
C30 Ir2 N9 175.55(11)
O1 Ir2 N9 95.86(9)
C27 Ir2 N9 101.59(10)
N7 Ir2 N9 87.01(10)
C14 O1 Ir2 114.72(18)
C14 O2 C15 118.1(2)
C16 O4 C17 113.1(3)
C31 O5 Ir1 115.1(2)
C31 O6 C32 116.4(2)
C33 O8 C34 116.0(3)
C1 N1 N2 107.1(3)
C1 N1 Ir1 132.1(2)
N2 N1 Ir1 120.7(2)
C3 N2 N1 109.1(3)
C3 N2 B1 133.5(3)
N1 N2 B1 117.5(3)
C4 N3 N4 106.0(2)
C4 N3 Ir1 137.9(2)
N4 N3 Ir1 115.69(19)
C6 N4 N3 109.1(3)
C6 N4 B1 130.3(3)
N3 N4 B1 120.1(2)
C7 N5 N6 106.9(3)
C7 N5 Ir1 135.1(2)
N6 N5 Ir1 118.0(2)
C9 N6 N5 108.5(3)
C9 N6 B1 129.8(3)
N5 N6 B1 120.8(3)
C18 N7 N8 107.4(3)
C18 N7 Ir2 131.6(2)
N8 N7 Ir2 120.9(2)
C20 N8 N7 108.6(3)
C20 N8 B2 133.6(3)
N7 N8 B2 117.7(3)
C21 N9 N10 105.8(3)
C21 N9 Ir2 138.2(2)
N10 N9 Ir2 115.82(19)
C23 N10 N9 109.5(3)
C23 N10 B2 129.9(3)
N9 N10 B2 120.5(3)
C24 N11 N12 106.5(3)
C24 N11 Ir2 134.1(2)
N12 N11 Ir2 119.24(19)
C26 N12 N11 108.9(3)
C26 N12 B2 129.8(3)
N11 N12 B2 120.5(3)
N1 C1 C2 109.8(3)
N1 C1 H1 125.1
C2 C1 H1 125.1
C3 C2 C1 105.1(3)
C3 C2 H2 127.5
C1 C2 H2 127.5
N2 C3 C2 109.0(3)
N2 C3 H3 125.5
C2 C3 H3 125.5
N3 C4 C5 111.0(3)
N3 C4 H4 124.5
C5 C4 H4 124.5
C6 C5 C4 104.6(3)
C6 C5 H5 127.7
C4 C5 H5 127.7
N4 C6 C5 109.2(3)
N4 C6 H6 125.4
C5 C6 H6 125.4
N5 C7 C8 110.2(3)
N5 C7 H7 124.9
C8 C7 H7 124.9
C9 C8 C7 105.3(3)
C9 C8 H8 127.3
C7 C8 H8 127.3
N6 C9 C8 109.1(3)
N6 C9 H9 125.5
C8 C9 H9 125.5
C14 C10 C27 111.0(2)
C14 C10 C11 118.9(2)
C27 C10 C11 90.4(2)
C14 C10 Ir1 111.37(19)
C27 C10 Ir1 109.10(19)
C11 C10 Ir1 113.87(19)
C16 C11 C12 113.0(3)
C16 C11 C10 116.2(2)
C12 C11 C10 109.2(2)
C16 C11 C28 111.9(2)
C12 C11 C28 115.4(3)
C10 C11 C28 89.1(2)
C11 C12 C13 111.0(3)
C11 C12 H12A 109.4
C13 C12 H12A 109.4
C11 C12 H12B 109.4
C13 C12 H12B 109.4
H12A C12 H12B 108.0
C12 C13 Ir1 110.8(2)
C12 C13 H13A 109.5
Ir1 C13 H13A 109.5
C12 C13 H13B 109.5
Ir1 C13 H13B 109.5
H13A C13 H13B 108.1
O1 C14 O2 120.7(3)
O1 C14 C10 122.3(3)
O2 C14 C10 116.8(3)
O2 C15 H15A 109.5
O2 C15 H15B 109.5
H15A C15 H15B 109.5
O2 C15 H15C 109.5
H15A C15 H15C 109.5
H15B C15 H15C 109.5
O3 C16 O4 122.2(3)
O3 C16 C11 126.3(3)
O4 C16 C11 111.3(3)
O4 C17 H17A 109.5
O4 C17 H17B 109.5
H17A C17 H17B 109.5
O4 C17 H17C 109.5
H17A C17 H17C 109.5
H17B C17 H17C 109.5
N7 C18 C19 110.1(3)
N7 C18 H18 124.9
C19 C18 H18 124.9
C20 C19 C18 105.2(3)
C20 C19 H19 127.4
C18 C19 H19 127.4
N8 C20 C19 108.7(3)
N8 C20 H20 125.6
C19 C20 H20 125.6
N9 C21 C22 111.3(3)
N9 C21 H21 124.4
C22 C21 H21 124.4
C23 C22 C21 104.8(3)
C23 C22 H22 127.6
C21 C22 H22 127.6
N10 C23 C22 108.6(3)
N10 C23 H23 125.7
C22 C23 H23 125.7
N11 C24 C25 110.3(3)
N11 C24 H24 124.8
C25 C24 H24 124.8
C26 C25 C24 105.5(3)
C26 C25 H25 127.3
C24 C25 H25 127.3
N12 C26 C25 108.8(3)
N12 C26 H26 125.6
C25 C26 H26 125.6
C31 C27 C10 109.8(2)
C31 C27 C28 122.8(2)
C10 C27 C28 89.7(2)
C31 C27 Ir2 109.5(2)
C10 C27 Ir2 109.41(18)
C28 C27 Ir2 113.4(2)
C33 C28 C29 106.2(2)
C33 C28 C27 120.7(3)
C29 C28 C27 110.2(2)
C33 C28 C11 113.3(2)
C29 C28 C11 116.6(3)
C27 C28 C11 89.9(2)
C30 C29 C28 112.3(2)
C30 C29 H29A 109.2
C28 C29 H29A 109.2
C30 C29 H29B 109.2
C28 C29 H29B 109.2
H29A C29 H29B 107.9
C29 C30 Ir2 112.0(2)
C29 C30 H30A 109.2
Ir2 C30 H30A 109.2
C29 C30 H30B 109.2
Ir2 C30 H30B 109.2
H30A C30 H30B 107.9
O5 C31 O6 118.0(3)
O5 C31 C27 121.8(3)
O6 C31 C27 119.8(3)
O6 C32 H32A 109.5
O6 C32 H32B 109.5
H32A C32 H32B 109.5
O6 C32 H32C 109.5
H32A C32 H32C 109.5
H32B C32 H32C 109.5
O7 C33 O8 122.1(3)
O7 C33 C28 126.7(3)
O8 C33 C28 111.1(3)
O8 C34 H34A 109.5
O8 C34 H34B 109.5
H34A C34 H34B 109.5
O8 C34 H34C 109.5
H34A C34 H34C 109.5
H34B C34 H34C 109.5
N2 B1 N6 108.8(3)
N2 B1 N4 110.1(3)
N6 B1 N4 107.8(3)
N2 B1 H1A 110.1
N6 B1 H1A 110.1
N4 B1 H1A 110.1
N10 B2 N8 109.2(3)
N10 B2 N12 107.7(3)
N8 B2 N12 108.0(3)
N10 B2 H2A 110.6
N8 B2 H2A 110.6
N12 B2 H2A 110.6

loop_
_geom_bond_atom_site_label_1
_geom_bond_atom_site_label_2
_geom_bond_distance
Ir1 N5 2.034(3)
Ir1 O5 2.052(2)
Ir1 C13 2.059(3)
Ir1 C10 2.096(3)
Ir1 N1 2.097(3)
Ir1 N3 2.208(3)
Ir2 N11 2.010(3)
Ir2 C30 2.051(3)
Ir2 O1 2.088(2)
Ir2 C27 2.091(3)
Ir2 N7 2.097(3)
Ir2 N9 2.183(3)
O1 C14 1.261(4)
O2 C14 1.314(4)
O2 C15 1.439(4)
O3 C16 1.194(4)
O4 C16 1.344(4)
O4 C17 1.451(5)
O5 C31 1.252(4)
O6 C31 1.321(4)
O6 C32 1.438(4)
O7 C33 1.185(4)
O8 C33 1.341(4)
O8 C34 1.443(4)
N1 C1 1.329(4)
N1 N2 1.360(4)
N2 C3 1.339(4)
N2 B1 1.527(5)
N3 C4 1.333(4)
N3 N4 1.370(4)
N4 C6 1.344(4)
N4 B1 1.539(5)
N5 C7 1.324(4)
N5 N6 1.375(3)
N6 C9 1.343(4)
N6 B1 1.538(5)
N7 C18 1.319(4)
N7 N8 1.356(4)
N8 C20 1.349(4)
N8 B2 1.532(5)
N9 C21 1.326(4)
N9 N10 1.372(4)
N10 C23 1.345(4)
N10 B2 1.533(5)
N11 C24 1.337(4)
N11 N12 1.378(4)
N12 C26 1.352(4)
N12 B2 1.545(5)
C1 C2 1.393(5)
C1 H1 0.9500
C2 C3 1.364(5)
C2 H2 0.9500
C3 H3 0.9500
C4 C5 1.389(5)
C4 H4 0.9500
C5 C6 1.364(5)
C5 H5 0.9500
C6 H6 0.9500
C7 C8 1.386(5)
C7 H7 0.9500
C8 C9 1.361(5)
C8 H8 0.9500
C9 H9 0.9500
C10 C14 1.455(4)
C10 C27 1.572(4)
C10 C11 1.584(4)
C11 C16 1.528(5)
C11 C12 1.533(4)
C11 C28 1.589(4)
C12 C13 1.536(5)
C12 H12A 0.9900
C12 H12B 0.9900
C13 H13A 0.9900
C13 H13B 0.9900
C15 H15A 0.9800
C15 H15B 0.9800
C15 H15C 0.9800
C17 H17A 0.9800
C17 H17B 0.9800
C17 H17C 0.9800
C18 C19 1.387(5)
C18 H18 0.9500
C19 C20 1.359(6)
C19 H19 0.9500
C20 H20 0.9500
C21 C22 1.385(5)
C21 H21 0.9500
C22 C23 1.368(5)
C22 H22 0.9500
C23 H23 0.9500
C24 C25 1.391(5)
C24 H24 0.9500
C25 C26 1.366(5)
C25 H25 0.9500
C26 H26 0.9500
C27 C31 1.472(4)
C27 C28 1.583(4)
C28 C33 1.506(4)
C28 C29 1.550(4)
C29 C30 1.531(4)
C29 H29A 0.9900
C29 H29B 0.9900
C30 H30A 0.9900
C30 H30B 0.9900
C32 H32A 0.9800
C32 H32B 0.9800
C32 H32C 0.9800
C34 H34A 0.9800
C34 H34B 0.9800
C34 H34C 0.9800
B1 H1A 1.0000
B2 H2A 1.0000

loop_
_geom_torsion_atom_site_label_1
_geom_torsion_atom_site_label_2
_geom_torsion_atom_site_label_3
_geom_torsion_atom_site_label_4
_geom_torsion
C30 Ir2 O1 C14 74.0(2)
C27 Ir2 O1 C14 -8.9(2)
N7 Ir2 O1 C14 163.1(2)
N9 Ir2 O1 C14 -109.8(2)
C13 Ir1 O5 C31 65.8(2)
C10 Ir1 O5 C31 -14.9(2)
N1 Ir1 O5 C31 158.2(2)
N3 Ir1 O5 C31 -115.5(2)
N5 Ir1 N1 C1 141.6(3)
O5 Ir1 N1 C1 -38.2(3)
C13 Ir1 N1 C1 48.4(3)
C10 Ir1 N1 C1 -5.2(7)
N3 Ir1 N1 C1 -135.5(3)
N5 Ir1 N1 N2 -41.7(2)
O5 Ir1 N1 N2 138.6(2)
C13 Ir1 N1 N2 -134.8(2)
C10 Ir1 N1 N2 171.6(4)
N3 Ir1 N1 N2 41.2(2)
C1 N1 N2 C3 0.1(4)
Ir1 N1 N2 C3 -177.4(2)
C1 N1 N2 B1 179.6(3)
Ir1 N1 N2 B1 2.1(4)
N5 Ir1 N3 C4 -122.5(3)
O5 Ir1 N3 C4 60.5(3)
C10 Ir1 N3 C4 -22.3(3)
N1 Ir1 N3 C4 148.0(3)
N5 Ir1 N3 N4 49.1(2)
O5 Ir1 N3 N4 -127.9(2)
C10 Ir1 N3 N4 149.4(2)
N1 Ir1 N3 N4 -40.3(2)
C4 N3 N4 C6 -0.9(3)
Ir1 N3 N4 C6 -175.1(2)
C4 N3 N4 B1 172.0(3)
Ir1 N3 N4 B1 -2.2(3)
C13 Ir1 N5 C7 -52.9(3)
C10 Ir1 N5 C7 27.8(3)
N1 Ir1 N5 C7 -145.2(3)
N3 Ir1 N5 C7 128.1(3)
C13 Ir1 N5 N6 125.3(2)
C10 Ir1 N5 N6 -153.9(2)
N1 Ir1 N5 N6 33.0(2)
N3 Ir1 N5 N6 -53.7(2)
C7 N5 N6 C9 1.1(3)
Ir1 N5 N6 C9 -177.6(2)
C7 N5 N6 B1 -169.3(3)
Ir1 N5 N6 B1 12.1(3)
N11 Ir2 N7 C18 134.4(3)
C30 Ir2 N7 C18 40.0(3)
O1 Ir2 N7 C18 -46.4(3)
C27 Ir2 N7 C18 3.1(8)
N9 Ir2 N7 C18 -142.2(3)
N11 Ir2 N7 N8 -40.8(2)
C30 Ir2 N7 N8 -135.2(2)
O1 Ir2 N7 N8 138.4(2)
C27 Ir2 N7 N8 -172.1(5)
N9 Ir2 N7 N8 42.6(2)
C18 N7 N8 C20 -0.3(4)
Ir2 N7 N8 C20 176.0(2)
C18 N7 N8 B2 -177.8(3)
Ir2 N7 N8 B2 -1.5(4)
N11 Ir2 N9 C21 -133.2(3)
O1 Ir2 N9 C21 46.9(3)
C27 Ir2 N9 C21 -35.6(3)
N7 Ir2 N9 C21 138.3(3)
N11 Ir2 N9 N10 52.0(2)
O1 Ir2 N9 N10 -127.9(2)
C27 Ir2 N9 N10 149.6(2)
N7 Ir2 N9 N10 -36.5(2)
C21 N9 N10 C23 -1.1(3)
Ir2 N9 N10 C23 175.4(2)
C21 N9 N10 B2 175.1(3)
Ir2 N9 N10 B2 -8.5(4)
C30 Ir2 N11 C24 -59.7(3)
C27 Ir2 N11 C24 23.3(3)
N7 Ir2 N11 C24 -148.7(3)
N9 Ir2 N11 C24 124.1(3)
C30 Ir2 N11 N12 126.3(2)
C27 Ir2 N11 N12 -150.6(2)
N7 Ir2 N11 N12 37.3(2)
N9 Ir2 N11 N12 -49.9(2)
C24 N11 N12 C26 0.8(3)
Ir2 N11 N12 C26 176.2(2)
C24 N11 N12 B2 -169.8(3)
Ir2 N11 N12 B2 5.7(4)
N2 N1 C1 C2 0.1(4)
Ir1 N1 C1 C2 177.2(3)
N1 C1 C2 C3 -0.3(5)
N1 N2 C3 C2 -0.2(4)
B1 N2 C3 C2 -179.6(4)
C1 C2 C3 N2 0.3(5)
N4 N3 C4 C5 1.7(3)
Ir1 N3 C4 C5 173.9(2)
N3 C4 C5 C6 -1.8(4)
N3 N4 C6 C5 -0.2(4)
B1 N4 C6 C5 -172.1(3)
C4 C5 C6 N4 1.2(4)
N6 N5 C7 C8 -1.3(4)
Ir1 N5 C7 C8 177.1(2)
N5 C7 C8 C9 1.0(4)
N5 N6 C9 C8 -0.5(4)
B1 N6 C9 C8 168.7(3)
C7 C8 C9 N6 -0.3(4)
N5 Ir1 C10 C14 66.0(2)
O5 Ir1 C10 C14 -114.6(2)
C13 Ir1 C10 C14 157.3(2)
N1 Ir1 C10 C14 -148.0(4)
N3 Ir1 C10 C14 -18.9(2)
N5 Ir1 C10 C27 -171.13(18)
O5 Ir1 C10 C27 8.27(18)
C13 Ir1 C10 C27 -79.8(2)
N1 Ir1 C10 C27 -25.1(6)
N3 Ir1 C10 C27 103.97(19)
N5 Ir1 C10 C11 -71.8(2)
O5 Ir1 C10 C11 107.6(2)
C13 Ir1 C10 C11 19.5(2)
N1 Ir1 C10 C11 74.2(5)
N3 Ir1 C10 C11 -156.71(19)
C14 C10 C11 C16 -6.9(4)
C27 C10 C11 C16 -121.3(3)
Ir1 C10 C11 C16 127.5(2)
C14 C10 C11 C12 -136.2(3)
C27 C10 C11 C12 109.4(3)
Ir1 C10 C11 C12 -1.8(3)
C14 C10 C11 C28 107.2(3)
C27 C10 C11 C28 -7.2(2)
Ir1 C10 C11 C28 -118.4(2)
C16 C11 C12 C13 -155.9(3)
C10 C11 C12 C13 -24.9(3)
C28 C11 C12 C13 73.5(3)
C11 C12 C13 Ir1 42.0(3)
N5 Ir1 C13 C12 67.6(2)
O5 Ir1 C13 C12 -115.4(2)
C10 Ir1 C13 C12 -33.4(2)
N1 Ir1 C13 C12 156.8(2)
Ir2 O1 C14 O2 -173.3(2)
Ir2 O1 C14 C10 12.6(3)
C15 O2 C14 O1 12.4(4)
C15 O2 C14 C10 -173.2(3)
C27 C10 C14 O1 -8.8(4)
C11 C10 C14 O1 -111.6(3)
Ir1 C10 C14 O1 112.9(3)
C27 C10 C14 O2 176.8(2)
C11 C10 C14 O2 74.0(3)
Ir1 C10 C14 O2 -61.5(3)
C17 O4 C16 O3 0.7(5)
C17 O4 C16 C11 -175.8(3)
C12 C11 C16 O3 143.2(3)
C10 C11 C16 O3 15.8(5)
C28 C11 C16 O3 -84.5(4)
C12 C11 C16 O4 -40.5(3)
C10 C11 C16 O4 -167.9(2)
C28 C11 C16 O4 91.8(3)
N8 N7 C18 C19 0.2(4)
Ir2 N7 C18 C19 -175.5(3)
N7 C18 C19 C20 0.0(4)
N7 N8 C20 C19 0.3(4)
B2 N8 C20 C19 177.2(4)
C18 C19 C20 N8 -0.2(4)
N10 N9 C21 C22 1.6(4)
Ir2 N9 C21 C22 -173.6(2)
N9 C21 C22 C23 -1.5(4)
N9 N10 C23 C22 0.2(4)
B2 N10 C23 C22 -175.6(3)
C21 C22 C23 N10 0.8(4)
N12 N11 C24 C25 -0.8(4)
Ir2 N11 C24 C25 -175.3(2)
N11 C24 C25 C26 0.6(4)
N11 N12 C26 C25 -0.4(4)
B2 N12 C26 C25 169.0(3)
C24 C25 C26 N12 -0.1(4)
C14 C10 C27 C31 120.8(3)
C11 C10 C27 C31 -117.8(2)
Ir1 C10 C27 C31 -2.3(3)
C14 C10 C27 C28 -114.1(2)
C11 C10 C27 C28 7.3(2)
Ir1 C10 C27 C28 122.78(19)
C14 C10 C27 Ir2 0.6(3)
C11 C10 C27 Ir2 122.01(19)
Ir1 C10 C27 Ir2 -122.47(15)
N11 Ir2 C27 C31 62.7(2)
C30 Ir2 C27 C31 156.0(2)
O1 Ir2 C27 C31 -116.5(2)
N7 Ir2 C27 C31 -166.8(5)
N9 Ir2 C27 C31 -22.3(2)
N11 Ir2 C27 C10 -176.94(19)
C30 Ir2 C27 C10 -83.6(2)
O1 Ir2 C27 C10 3.84(18)
N7 Ir2 C27 C10 -46.4(7)
N9 Ir2 C27 C10 98.13(19)
N11 Ir2 C27 C28 -78.5(2)
C30 Ir2 C27 C28 14.8(2)
O1 Ir2 C27 C28 102.2(2)
N7 Ir2 C27 C28 52.0(7)
N9 Ir2 C27 C28 -163.46(19)
C31 C27 C28 C33 -10.9(4)
C10 C27 C28 C33 -124.5(3)
Ir2 C27 C28 C33 124.4(2)
C31 C27 C28 C29 -135.2(3)
C10 C27 C28 C29 111.2(3)
Ir2 C27 C28 C29 0.1(3)
C31 C27 C28 C11 106.3(3)
C10 C27 C28 C11 -7.2(2)
Ir2 C27 C28 C11 -118.3(2)
C16 C11 C28 C33 -111.1(3)
C12 C11 C28 C33 20.0(4)
C16 C11 C28 C29 12.6(4)
C12 C11 C28 C29 143.7(3)
C10 C11 C28 C29 -105.5(3)
C16 C11 C28 C27 125.2(3)
C12 C11 C28 C27 -103.7(3)
C10 C11 C28 C27 7.2(2)
C33 C28 C29 C30 -154.0(3)
C27 C28 C29 C30 -21.7(4)
C11 C28 C29 C30 78.8(3)
C28 C29 C30 Ir2 34.5(3)
N11 Ir2 C30 C29 71.2(2)
O1 Ir2 C30 C29 -109.0(2)
C27 Ir2 C30 C29 -27.0(2)
N7 Ir2 C30 C29 159.3(2)
Ir1 O5 C31 O6 -167.99(19)
Ir1 O5 C31 C27 18.8(3)
C32 O6 C31 O5 6.4(4)
C32 O6 C31 C27 179.7(3)
C10 C27 C31 O5 -10.8(4)
C28 C27 C31 O5 -113.8(3)
Ir2 C27 C31 O5 109.4(3)
C10 C27 C31 O6 176.2(2)
C28 C27 C31 O6 73.1(4)
Ir2 C27 C31 O6 -63.7(3)
C34 O8 C33 O7 6.8(5)
C34 O8 C33 C28 -176.6(3)
C29 C28 C33 O7 112.7(4)
C27 C28 C33 O7 -13.5(5)
C11 C28 C33 O7 -118.1(4)
C29 C28 C33 O8 -63.8(3)
C27 C28 C33 O8 170.0(3)
C11 C28 C33 O8 65.4(3)
C3 N2 B1 N6 -125.4(4)
N1 N2 B1 N6 55.3(4)
C3 N2 B1 N4 116.7(4)
N1 N2 B1 N4 -62.6(4)
C9 N6 B1 N2 126.1(3)
N5 N6 B1 N2 -65.9(4)
C9 N6 B1 N4 -114.6(3)
N5 N6 B1 N4 53.4(4)
C6 N4 B1 N2 -126.7(3)
N3 N4 B1 N2 62.1(4)
C6 N4 B1 N6 114.7(4)
N3 N4 B1 N6 -56.4(4)
C23 N10 B2 N8 -119.1(4)
N9 N10 B2 N8 65.6(4)
C23 N10 B2 N12 123.8(4)
N9 N10 B2 N12 -51.5(4)
C20 N8 B2 N10 123.7(4)
N7 N8 B2 N10 -59.6(4)
C20 N8 B2 N12 -119.4(4)
N7 N8 B2 N12 57.4(4)
C26 N12 B2 N10 -112.3(4)
N11 N12 B2 N10 56.0(4)
C26 N12 B2 N8 129.8(3)
N11 N12 B2 N8 -61.8(4)
